data_4343812
loop_
_publ_author_name
'Bowmaker, G.A.'
'Hanna, J.V.'
'Thanyasirikul, Y.'
'Skelton, B.W.'
'Pakawatchai, C.'
'White, A.H.'

_publ_section_title
;
 Crystal structures and vibrational spectroscopy of copper(I) thiourea
 complexes
;
_journal_name_full 'Inorganic Chemistry'
_journal_page_first 350
_journal_page_last 368
_journal_volume 48
_journal_year 2009
_chemical_formula_sum 'C11 H50 Cu4 N26 O15 S11'
_chemical_name_systematic
;
(Cu4 (S C (N H2)2)10) (N O3)4 (S C (N H2)2) (H2 O)3
;
_space_group_IT_number 14
_symmetry_space_group_name_Hall '-P 2yn'
_symmetry_space_group_name_H-M 'P 1 21/n 1'
_cell_angle_alpha 90
_cell_angle_beta 91.107
_cell_angle_gamma 90
_cell_formula_units_Z 4
_cell_length_a 14.2523
_cell_length_b 14.5466
_cell_length_c 24.236
_cell_volume 5023.730
_citation_journal_id_ASTM INOCAJ
_cod_data_source_file Bowmaker_INOCAJ_2009_1657.cif
_cod_data_source_block C11H50Cu4N26O15S11
_cod_original_cell_volume 5023.73
_cod_original_sg_symbol_Hall '-P 2ybc (x-z,y,z)'
_cod_database_code 4343812

loop_
_symmetry_equiv_pos_as_xyz
x,y,z
-x+1/2,y+1/2,-z+1/2
-x,-y,-z
x-1/2,-y-1/2,z-1/2

loop_
_atom_site_label
_atom_site_type_symbol
_atom_site_fract_x
_atom_site_fract_y
_atom_site_fract_z
_atom_site_occupancy
_atom_site_U_iso_or_equiv
O18 O-2 0.7942 0.7976 0.0026 0.5 0.0
S9 S-2 0.5013 0.8645 0.73619 1 0.0
S2 S-2 0.3019 0.47 0.67054 1 0.0
C11 C+4 0.0175 0.7521 0.4885 1 0.0
S4 S-2 0.6801 0.47 0.659 1 0.0
H17 H+1 0.8001 0.8187 0.7588 1 0.0
H1 H+1 0.5077 0.3609 0.7548 1 0.0
C3 C+4 0.4471 0.4935 0.5566 1 0.0
S11 S-2 0.0361 0.7722 0.4211 1 0.0
N16 N-3 0.3559 0.9931 0.5291 1 0.0
H38 H+1 0.2227 0.8565 0.6049 1 0.0
N1 N-3 0.5 0.4154 0.7396 1 0.0
H25 H+1 0.8205 0.9161 0.5568 1 0.0
H2 H+1 0.4783 0.42 0.7055 1 0.0
H23 H+1 0.1729 0.8093 0.7654 1 0.0
O5 O-2 0.7685 0.7362 0.8588 1 0.0
H21 H+1 0.1712 0.6492 0.7634 1 0.0
H44 H+1 0.1447 0.729 0.5117 1 0.0
C1 C+4 0.5217 0.4931 0.7691 1 0.0
H16 H+1 0.8013 0.3523 0.6137 1 0.0
C6 C+4 0.2398 0.7318 0.7165 1 0.0
O13 O-2 0.9997 0.5373 0.4453 0.5 0.0
H3 H+1 0.5601 0.4292 0.8326 1 0.0
O12 O-2 0.5848 1.5146 1.0111 0.5 0.0
N2 N-3 0.5529 0.4843 0.8182 1 0.0
N5 N-3 0.4926 0.4202 0.5748 1 0.0
N22 N-3 0.0866 0.7308 0.5232 1 0.0
O8 O-2 0.498 1.161 0.8694 1 0.0
N13 N-3 0.7772 0.9187 0.5822 1 0.0
C9 C+4 0.5036 0.974 0.7678 1 0.0
O17 O-2 0.5964 0.7681 0.3268 1 0.0
H18 H+1 0.7402 0.8685 0.7155 1 0.0
N9 N-3 0.7612 0.817 0.7302 1 0.0
O4 O-2 0.9 0.7381 0.8177 1 0.0
O19 O-2 0.792 0.7394 0.006 0.5 0.0
N26 N+5 0.5024 1.4956 0.9871 0.5 0.0
H43 H+1 0.0745 0.7183 0.5579 1 0.0
H15 H+1 0.8579 0.408 0.5727 1 0.0
O10 O-2 0.4315 1.5073 1.0144 0.5 0.0
H11 H+1 0.355 0.4285 0.5114 1 0.0
H28 H+1 0.7819 1.1266 0.6028 1 0.0
S3 S-2 0.4761 0.6038 0.5784 1 0.0
H31 H+1 0.3349 1.0491 0.5226 1 0.0
N15 N-3 0.4817 1.0565 0.5728 1 0.0
H37 H+1 0.1323 0.8982 0.5815 1 0.0
N19 N-3 0.1841 0.9035 0.6016 1 0.0
N10 N-3 0.7656 0.6618 0.7309 1 0.0
N18 N-3 0.5089 0.9775 0.8203 1 0.0
O11 O-2 0.5068 1.4678 0.9433 0.5 0.0
S6 S-2 0.3127 0.7299 0.6598 1 0.0
O15 O-2 1.0823 0.4774 0.5077 0.5 0.0
Cu4 Cu+1 0.39911 0.59379 0.66611 1 0.0
N27 N+5 1 0.5 0.5 1 0.0
H34 H+1 0.4913 1.0456 0.7014 1 0.0
H32 H+1 0.3234 0.9452 0.5174 1 0.0
N24 N+5 0.8566 0.7388 0.8606 1 0.0
Cu1 Cu+1 0.58399 0.59692 0.65093 1 0.0
H8 H+1 0.2286 0.6028 0.6018 1 0.0
H9 H+1 0.4745 0.365 0.5642 1 0.0
H10 H+1 0.5411 0.4264 0.5975 1 0.0
C2 C+4 0.2196 0.4749 0.6185 1 0.0
H27 H+1 0.8403 1.0711 0.5627 1 0.0
H5 H+1 0.1366 0.3998 0.575 1 0.0
N4 N-3 0.2007 0.5513 0.5919 1 0.0
N20 N-3 0.145 1.0519 0.6213 1 0.0
H30 H+1 0.5354 1.0511 0.5911 1 0.0
Cu3 Cu+1 0.39337 0.86853 0.66123 1 0.0
N3 N-3 0.177 0.3989 0.6029 1 0.0
O6 O-2 0.8989 0.7395 0.9064 1 0.0
S5 S-2 0.663 0.73757 0.6494 1 0.0
O9 O-2 0.5411 1.302 0.8685 1 0.0
H4 H+1 0.5673 0.5334 0.8378 1 0.0
N25 N+5 0.519 1.2316 0.8417 1 0.0
Cu2 Cu+1 0.57895 0.87603 0.64862 1 0.0
H35 H+1 0.5066 1.031 0.8373 1 0.0
N8 N-3 0.8138 0.405 0.5975 1 0.0
H29 H+1 0.4586 1.1114 0.5655 1 0.0
H24 H+1 0.2323 0.8619 0.7244 1 0.0
H26 H+1 0.7491 0.8681 0.5929 1 0.0
C5 C+4 0.7351 0.7389 0.7097 1 0.0
C4 C+4 0.7663 0.4792 0.6104 1 0.0
N6 N-3 0.3731 0.4837 0.5219 1 0.0
H42 H+1 -0.1189 0.7671 0.4886 1 0.0
H41 H+1 -0.0781 0.7402 0.5449 1 0.0
C10 C+4 0.2032 0.9794 0.626 1 0.0
O2 O-2 0.7089 0.6943 0.5064 1 0.0
H22 H+1 0.23 0.5995 0.7208 1 0.0
N12 N-3 0.212 0.8095 0.7377 1 0.0
H20 H+1 0.7473 0.609 0.7165 1 0.0
H36 H+1 0.5147 0.9266 0.8396 1 0.0
O14 O-2 0.9252 0.4853 0.5142 0.5 0.0
S10 S-2 0.2984 0.9926 0.67075 1 0.0
H33 H+1 0.4924 1.1036 0.7537 1 0.0
H14 H+1 0.7543 0.6075 0.5941 1 0.0
S7 S-2 0.6726 1.0056 0.65471 1 0.0
O3 O-2 0.7408 0.8263 0.4701 1 0.0
H13 H+1 0.83 0.5596 0.5611 1 0.0
N17 N-3 0.4948 1.0495 0.7376 1 0.0
H6 H+1 0.1888 0.347 0.6204 1 0.0
C8 C+4 0.4352 0.9812 0.556 1 0.0
H39 H+1 0.093 1.0474 0.6013 1 0.0
S1 S-2 0.5061 0.6009 0.7396 1 0.0
O7 O-2 0.5133 1.231 0.792 1 0.0
S8 S-2 0.4732 0.8721 0.5739 1 0.0
O1 O-2 0.609 0.7578 0.4498 1 0.0
O16 O-2 0.8639 0.7634 0.3344 1 0.0
N23 N+5 0.6863 0.7587 0.4758 1 0.0
H19 H+1 0.8045 0.6625 0.7595 1 0.0
C7 C+4 0.7549 0.9975 0.604 1 0.0
H12 H+1 0.3427 0.5325 0.5097 1 0.0
N14 N-3 0.7971 1.0735 0.588 1 0.0
H40 H+1 0.1589 1.1038 0.6383 1 0.0
H7 H+1 0.1601 0.551 0.5641 1 0.0
N7 N-3 0.7856 0.5574 0.5858 1 0.0
N21 N-3 -0.0702 0.7533 0.5099 1 0.0
N11 N-3 0.2103 0.651 0.7358 1 0.0
